data_2230335
loop_
_publ_author_name
'Arshad, Muhammad Nadeem'
'Khan, Islam Ullah'
'Rafique, H. M.'
'Asiri, Abdullah M.'
'Shafiq, Muhammad'

_publ_section_title
;
 2-Chloro-4-(2-iodobenzenesulfonamido)benzoic acid
;
_journal_coeditor_code HB5865
_journal_issue 6
_journal_name_full 'Acta Crystallographica Section E'
_journal_page_first o1327
_journal_paper_doi 10.1107/S1600536811016412
_journal_volume 67
_journal_year 2011
_chemical_formula_iupac 'C13 H9 Cl I N O4 S'
_chemical_formula_moiety 'C13 H9 Cl I N O4 S'
_chemical_formula_sum 'C13 H9 Cl I N O4 S'
_chemical_formula_weight 437.62
_chemical_name_systematic
;
2-Chloro-4-(2-iodobenzenesulfonamido)benzoic acid
;
_space_group_IT_number 14
_symmetry_cell_setting monoclinic
_symmetry_space_group_name_Hall '-P 2yn'
_symmetry_space_group_name_H-M 'P 1 21/n 1'
_atom_sites_solution_hydrogens geom
_atom_sites_solution_primary direct
_atom_sites_solution_secondary difmap
_audit_creation_method SHELXL-97
_cell_angle_alpha 90.00
_cell_angle_beta 104.892(2)
_cell_angle_gamma 90.00
_cell_formula_units_Z 4
_cell_length_a 14.1522(8)
_cell_length_b 7.3203(4)
_cell_length_c 14.7193(8)
_cell_measurement_reflns_used 2692
_cell_measurement_temperature 296(2)
_cell_measurement_theta_max 22.17
_cell_measurement_theta_min 2.86
_cell_volume 1473.68(14)
_computing_cell_refinement 'SAINT (Bruker, 2007)'
_computing_data_collection 'APEX2 (Bruker, 2007)'
_computing_data_reduction 'SAINT (Bruker, 2007)'
_computing_molecular_graphics 'ORTEP-3 (Farrugia, 1997) and PLATON (Spek, 2009)'
_computing_publication_material
;
WinGX (Farrugia, 1999) and PLATON (Spek, 2009)
;
_computing_structure_refinement 'SHELXL97 (Sheldrick, 2008)'
_computing_structure_solution 'SHELXS97 (Sheldrick, 2008)'
_diffrn_ambient_temperature 296(2)
_diffrn_measured_fraction_theta_full 0.998
_diffrn_measured_fraction_theta_max 0.998
_diffrn_measurement_device_type 'Bruker Kappa APEXII CCD'
_diffrn_measurement_method '\f and \w'
_diffrn_radiation_monochromator graphite
_diffrn_radiation_source 'fine-focus sealed tube'
_diffrn_radiation_type MoK\a
_diffrn_radiation_wavelength 0.71073
_diffrn_reflns_av_R_equivalents 0.0580
_diffrn_reflns_av_sigmaI/netI 0.0686
_diffrn_reflns_limit_h_max 18
_diffrn_reflns_limit_h_min -18
_diffrn_reflns_limit_k_max 5
_diffrn_reflns_limit_k_min -9
_diffrn_reflns_limit_l_max 18
_diffrn_reflns_limit_l_min -19
_diffrn_reflns_number 16645
_diffrn_reflns_theta_full 28.34
_diffrn_reflns_theta_max 28.34
_diffrn_reflns_theta_min 2.86
_diffrn_standards_number 0
_exptl_absorpt_coefficient_mu 2.509
_exptl_absorpt_correction_T_max 0.806
_exptl_absorpt_correction_T_min 0.661
_exptl_absorpt_correction_type multi-scan
_exptl_absorpt_process_details '(SADABS; Bruker, 2007)'
_exptl_crystal_colour red
_exptl_crystal_density_diffrn 1.972
_exptl_crystal_density_method 'not measured'
_exptl_crystal_description needle
_exptl_crystal_F_000 848
_exptl_crystal_size_max 0.18
_exptl_crystal_size_mid 0.15
_exptl_crystal_size_min 0.09
_refine_diff_density_max 1.236
_refine_diff_density_min -1.303
_refine_ls_extinction_method none
_refine_ls_goodness_of_fit_ref 1.028
_refine_ls_hydrogen_treatment constr
_refine_ls_matrix_type full
_refine_ls_number_parameters 191
_refine_ls_number_reflns 3668
_refine_ls_number_restraints 0
_refine_ls_restrained_S_all 1.028
_refine_ls_R_factor_all 0.1298
_refine_ls_R_factor_gt 0.0538
_refine_ls_shift/su_max 0.000
_refine_ls_shift/su_mean 0.000
_refine_ls_structure_factor_coef Fsqd
_refine_ls_weighting_details 'calc w=1/[\s^2^(Fo^2^)+(0.0383P)^2^+3.6338P] where P=(Fo^2^+2Fc^2^)/3'
_refine_ls_weighting_scheme calc
_refine_ls_wR_factor_gt 0.1045
_refine_ls_wR_factor_ref 0.1289
_reflns_number_gt 1876
_reflns_number_total 3668
_reflns_threshold_expression I>2\s(I)
_cod_data_source_file hb5865.cif
_cod_data_source_block I
_cod_original_sg_symbol_H-M 'P 21/n'
_cod_database_code 2230335
_cod_database_fobs_code 2230335

loop_
_symmetry_equiv_pos_as_xyz
'x, y, z'
'-x+1/2, y+1/2, -z+1/2'
'-x, -y, -z'
'x-1/2, -y-1/2, z-1/2'

loop_
_atom_site_type_symbol
_atom_site_label
_atom_site_fract_x
_atom_site_fract_y
_atom_site_fract_z
_atom_site_U_iso_or_equiv
_atom_site_adp_type
_atom_site_calc_flag
_atom_site_refinement_flags
_atom_site_occupancy
_atom_site_symmetry_multiplicity
_atom_site_disorder_assembly
_atom_site_disorder_group
I I1 0.09820(4) 0.29186(7) -0.02615(4) 0.0813(2) Uani d . 1 1 . .
Cl Cl1 0.57812(11) -0.0907(2) 0.24047(12) 0.0606(5) Uani d . 1 1 . .
S S1 0.22376(11) -0.1302(2) -0.02876(11) 0.0446(4) Uani d . 1 1 . .
O O2 0.6990(3) 0.2380(5) 0.2686(3) 0.0522(11) Uani d . 1 1 . .
O O3 0.1453(3) -0.1280(6) -0.1113(3) 0.0608(12) Uani d . 1 1 . .
O O4 0.2813(3) -0.2894(6) -0.0053(4) 0.0685(13) Uani d . 1 1 . .
O O1 0.6486(3) 0.4890(5) 0.1868(3) 0.0587(12) Uani d . 1 1 . .
H H1O 0.6958 0.5337 0.2247 0.088 Uiso calc R 1 1 . .
N N1 0.2946(3) 0.0364(6) -0.0429(3) 0.0415(12) Uani d . 1 1 . .
H H1 0.2808 0.0897 -0.0967 0.050 Uiso calc R 1 1 . .
C C1 0.1801(4) -0.0725(8) 0.0698(4) 0.0443(14) Uani d . 1 1 . .
C C2 0.1285(4) 0.0854(10) 0.0765(5) 0.0549(17) Uani d . 1 1 . .
C C3 0.0945(5) 0.1169(14) 0.1543(6) 0.082(3) Uani d . 1 1 . .
H H3 0.0604 0.2237 0.1588 0.099 Uiso calc R 1 1 . .
C C4 0.1104(8) -0.005(2) 0.2231(8) 0.116(4) Uani d . 1 1 . .
H H4 0.0860 0.0174 0.2749 0.140 Uiso calc R 1 1 . .
C C5 0.1625(7) -0.1670(17) 0.2205(6) 0.102(4) Uani d . 1 1 . .
H H5 0.1740 -0.2503 0.2698 0.122 Uiso calc R 1 1 . .
C C6 0.1957(5) -0.1974(11) 0.1423(6) 0.070(2) Uani d . 1 1 . .
H H6 0.2295 -0.3047 0.1380 0.085 Uiso calc R 1 1 . .
C C7 0.3765(4) 0.1009(7) 0.0255(4) 0.0315(12) Uani d . 1 1 . .
C C8 0.4328(4) -0.0092(7) 0.0936(4) 0.0372(13) Uani d . 1 1 . .
H H8 0.4155 -0.1309 0.0976 0.045 Uiso calc R 1 1 . .
C C9 0.5151(4) 0.0594(7) 0.1565(4) 0.0350(13) Uani d . 1 1 . .
C C10 0.5457(4) 0.2393(6) 0.1501(4) 0.0297(11) Uani d . 1 1 . .
C C11 0.4845(4) 0.3480(7) 0.0827(4) 0.0390(13) Uani d . 1 1 . .
H H11 0.5006 0.4704 0.0788 0.047 Uiso calc R 1 1 . .
C C12 0.4019(4) 0.2832(7) 0.0222(4) 0.0384(13) Uani d . 1 1 . .
H H12 0.3625 0.3611 -0.0214 0.046 Uiso calc R 1 1 . .
C C13 0.6385(4) 0.3173(7) 0.2090(4) 0.0364(13) Uani d . 1 1 . .

loop_
_atom_site_aniso_label
_atom_site_aniso_U_11
_atom_site_aniso_U_22
_atom_site_aniso_U_33
_atom_site_aniso_U_12
_atom_site_aniso_U_13
_atom_site_aniso_U_23
I1 0.0650(3) 0.0593(3) 0.1146(5) 0.0148(2) 0.0143(3) -0.0042(3)
Cl1 0.0512(9) 0.0458(8) 0.0741(12) 0.0036(7) -0.0037(8) 0.0291(8)
S1 0.0403(8) 0.0417(8) 0.0510(10) -0.0072(6) 0.0103(8) -0.0130(7)
O2 0.038(2) 0.048(2) 0.059(3) 0.0023(18) -0.010(2) 0.007(2)
O3 0.055(3) 0.071(3) 0.051(3) -0.018(2) 0.003(2) -0.023(2)
O4 0.060(3) 0.039(2) 0.105(4) -0.004(2) 0.020(3) -0.013(2)
O1 0.069(3) 0.044(2) 0.045(3) -0.019(2) -0.017(2) 0.006(2)
N1 0.037(3) 0.058(3) 0.027(3) -0.008(2) 0.005(2) 0.001(2)
C1 0.034(3) 0.057(4) 0.041(4) -0.013(3) 0.006(3) 0.001(3)
C2 0.034(3) 0.077(5) 0.053(4) -0.020(3) 0.010(3) -0.020(4)
C3 0.062(5) 0.125(7) 0.075(6) -0.020(5) 0.045(5) -0.039(6)
C4 0.091(8) 0.201(13) 0.070(7) -0.062(8) 0.045(6) -0.020(8)
C5 0.082(7) 0.160(10) 0.057(6) -0.047(7) 0.009(5) 0.040(7)
C6 0.053(4) 0.085(5) 0.070(5) -0.016(4) 0.009(4) 0.016(4)
C7 0.030(3) 0.041(3) 0.026(3) -0.002(2) 0.013(2) -0.001(2)
C8 0.037(3) 0.035(3) 0.042(4) 0.000(2) 0.013(3) 0.003(3)
C9 0.036(3) 0.036(3) 0.034(3) 0.010(2) 0.012(3) 0.011(2)
C10 0.029(3) 0.031(3) 0.031(3) 0.002(2) 0.011(2) 0.000(2)
C11 0.042(3) 0.037(3) 0.036(3) -0.002(2) 0.006(3) 0.005(2)
C12 0.036(3) 0.040(3) 0.036(3) 0.000(2) 0.002(3) 0.012(3)
C13 0.041(3) 0.038(3) 0.031(3) -0.001(2) 0.012(3) 0.001(2)

loop_
_atom_type_symbol
_atom_type_description
_atom_type_scat_dispersion_real
_atom_type_scat_dispersion_imag
_atom_type_scat_source
C C 0.0033 0.0016 'International Tables Vol C Tables 4.2.6.8 and 6.1.1.4'
H H 0.0000 0.0000 'International Tables Vol C Tables 4.2.6.8 and 6.1.1.4'
N N 0.0061 0.0033 'International Tables Vol C Tables 4.2.6.8 and 6.1.1.4'
O O 0.0106 0.0060 'International Tables Vol C Tables 4.2.6.8 and 6.1.1.4'
S S 0.1246 0.1234 'International Tables Vol C Tables 4.2.6.8 and 6.1.1.4'
Cl Cl 0.1484 0.1585 'International Tables Vol C Tables 4.2.6.8 and 6.1.1.4'
I I -0.4742 1.8119 'International Tables Vol C Tables 4.2.6.8 and 6.1.1.4'

loop_
_geom_angle_atom_site_label_1
_geom_angle_atom_site_label_2
_geom_angle_atom_site_label_3
_geom_angle_site_symmetry_1
_geom_angle_site_symmetry_3
_geom_angle
_geom_angle_publ_flag
O4 S1 O3 . . 119.6(3) ?
O4 S1 N1 . . 108.3(3) ?
O3 S1 N1 . . 104.7(3) ?
O4 S1 C1 . . 107.3(3) ?
O3 S1 C1 . . 109.8(3) ?
N1 S1 C1 . . 106.4(2) ?
C13 O1 H1O . . 109.5 ?
C7 N1 S1 . . 125.6(4) ?
C7 N1 H1 . . 117.2 ?
S1 N1 H1 . . 117.2 ?
C6 C1 C2 . . 118.7(6) ?
C6 C1 S1 . . 117.2(6) ?
C2 C1 S1 . . 124.1(5) ?
C3 C2 C1 . . 120.3(7) ?
C3 C2 I1 . . 115.4(6) ?
C1 C2 I1 . . 124.3(5) ?
C4 C3 C2 . . 119.8(9) ?
C4 C3 H3 . . 120.1 ?
C2 C3 H3 . . 120.1 ?
C3 C4 C5 . . 122.4(9) ?
C3 C4 H4 . . 118.8 ?
C5 C4 H4 . . 118.8 ?
C6 C5 C4 . . 117.2(9) ?
C6 C5 H5 . . 121.4 ?
C4 C5 H5 . . 121.4 ?
C5 C6 C1 . . 121.5(8) ?
C5 C6 H6 . . 119.3 ?
C1 C6 H6 . . 119.3 ?
C8 C7 C12 . . 119.0(5) ?
C8 C7 N1 . . 122.9(5) ?
C12 C7 N1 . . 118.1(5) ?
C7 C8 C9 . . 120.5(5) ?
C7 C8 H8 . . 119.7 ?
C9 C8 H8 . . 119.7 ?
C8 C9 C10 . . 121.3(5) ?
C8 C9 Cl1 . . 116.1(4) ?
C10 C9 Cl1 . . 122.5(4) ?
C11 C10 C9 . . 116.2(5) ?
C11 C10 C13 . . 119.4(4) ?
C9 C10 C13 . . 124.4(5) ?
C12 C11 C10 . . 122.8(5) ?
C12 C11 H11 . . 118.6 ?
C10 C11 H11 . . 118.6 ?
C11 C12 C7 . . 120.0(5) ?
C11 C12 H12 . . 120.0 ?
C7 C12 H12 . . 120.0 ?
O2 C13 O1 . . 122.6(5) ?
O2 C13 C10 . . 126.4(5) ?
O1 C13 C10 . . 111.0(5) ?

loop_
_geom_bond_atom_site_label_1
_geom_bond_atom_site_label_2
_geom_bond_site_symmetry_2
_geom_bond_distance
_geom_bond_publ_flag
I1 C2 . 2.102(7) ?
Cl1 C9 . 1.722(5) ?
S1 O4 . 1.413(4) ?
S1 O3 . 1.420(4) ?
S1 N1 . 1.626(5) ?
S1 C1 . 1.767(6) ?
O2 C13 . 1.206(6) ?
O1 C13 . 1.315(6) ?
O1 H1O . 0.8200 ?
N1 C7 . 1.407(6) ?
N1 H1 . 0.8600 ?
C1 C6 . 1.380(9) ?
C1 C2 . 1.384(9) ?
C2 C3 . 1.371(9) ?
C3 C4 . 1.326(14) ?
C3 H3 . 0.9300 ?
C4 C5 . 1.401(14) ?
C4 H4 . 0.9300 ?
C5 C6 . 1.368(12) ?
C5 H5 . 0.9300 ?
C6 H6 . 0.9300 ?
C7 C8 . 1.371(7) ?
C7 C12 . 1.386(7) ?
C8 C9 . 1.383(7) ?
C8 H8 . 0.9300 ?
C9 C10 . 1.396(7) ?
C10 C11 . 1.388(7) ?
C10 C13 . 1.489(7) ?
C11 C12 . 1.360(7) ?
C11 H11 . 0.9300 ?
C12 H12 . 0.9300 ?

loop_
_geom_hbond_atom_site_label_D
_geom_hbond_atom_site_label_H
_geom_hbond_atom_site_label_A
_geom_hbond_site_symmetry_A
_geom_hbond_distance_DH
_geom_hbond_distance_HA
_geom_hbond_distance_DA
_geom_hbond_angle_DHA
N1 H1 O2 4_565 0.86 2.38 3.214(6) 162
O1 H1O O2 2_655 0.82 2.09 2.771(6) 140

loop_
_geom_torsion_atom_site_label_1
_geom_torsion_atom_site_label_2
_geom_torsion_atom_site_label_3
_geom_torsion_atom_site_label_4
_geom_torsion_site_symmetry_1
_geom_torsion_site_symmetry_2
_geom_torsion_site_symmetry_3
_geom_torsion_site_symmetry_4
_geom_torsion
_geom_torsion_publ_flag
O4 S1 N1 C7 . . . . -58.9(5) ?
O3 S1 N1 C7 . . . . 172.4(4) ?
C1 S1 N1 C7 . . . . 56.2(5) ?
O4 S1 C1 C6 . . . . -8.9(5) ?
O3 S1 C1 C6 . . . . 122.5(5) ?
N1 S1 C1 C6 . . . . -124.7(5) ?
O4 S1 C1 C2 . . . . 173.7(5) ?
O3 S1 C1 C2 . . . . -54.9(5) ?
N1 S1 C1 C2 . . . . 57.9(5) ?
C6 C1 C2 C3 . . . . 0.5(9) ?
S1 C1 C2 C3 . . . . 177.9(5) ?
C6 C1 C2 I1 . . . . 179.7(4) ?
S1 C1 C2 I1 . . . . -3.0(7) ?
C1 C2 C3 C4 . . . . -0.6(11) ?
I1 C2 C3 C4 . . . . -179.8(6) ?
C2 C3 C4 C5 . . . . 0.9(14) ?
C3 C4 C5 C6 . . . . -1.2(14) ?
C4 C5 C6 C1 . . . . 1.1(12) ?
C2 C1 C6 C5 . . . . -0.9(10) ?
S1 C1 C6 C5 . . . . -178.4(6) ?
S1 N1 C7 C8 . . . . 30.4(7) ?
S1 N1 C7 C12 . . . . -150.9(4) ?
C12 C7 C8 C9 . . . . -1.7(8) ?
N1 C7 C8 C9 . . . . 177.0(5) ?
C7 C8 C9 C10 . . . . -2.8(8) ?
C7 C8 C9 Cl1 . . . . 178.5(4) ?
C8 C9 C10 C11 . . . . 5.3(7) ?
Cl1 C9 C10 C11 . . . . -176.1(4) ?
C8 C9 C10 C13 . . . . -173.7(5) ?
Cl1 C9 C10 C13 . . . . 4.9(7) ?
C9 C10 C11 C12 . . . . -3.6(8) ?
C13 C10 C11 C12 . . . . 175.5(5) ?
C10 C11 C12 C7 . . . . -0.7(8) ?
C8 C7 C12 C11 . . . . 3.4(8) ?
N1 C7 C12 C11 . . . . -175.3(5) ?
C11 C10 C13 O2 . . . . -178.6(5) ?
C9 C10 C13 O2 . . . . 0.3(9) ?
C11 C10 C13 O1 . . . . 0.3(7) ?
C9 C10 C13 O1 . . . . 179.2(5) ?

loop_
_cod_related_entry_id
_cod_related_entry_database
_cod_related_entry_code
1 ChemSpider 30656704
